data_2224745
loop_
_publ_author_name
'Lu, Pingping'
'Lian, Chaomei'
'Zhu, Yulin'

_publ_section_title
;
 8-Methyl-4-phenyl-2,3,3a,4,5,9b-hexahydrofuro[3,2-<i>c</i>]quinoline
;
_journal_coeditor_code RK2180
_journal_issue 1
_journal_name_full 'Acta Crystallographica Section E'
_journal_page_first o17
_journal_paper_doi 10.1107/S1600536809051125
_journal_volume 66
_journal_year 2010
_chemical_formula_iupac 'C18 H19 N O'
_chemical_formula_moiety 'C18 H19 N O'
_chemical_formula_sum 'C18 H19 N O'
_chemical_formula_weight 265.34
_chemical_name_systematic
;
8-Methyl-4-phenyl-2,3,3a,4,5,9b-hexahydrofuro[3,2-<i>c</i>]quinoline
;
_space_group_IT_number 14
_symmetry_cell_setting monoclinic
_symmetry_space_group_name_Hall '-P 2ybc'
_symmetry_space_group_name_H-M 'P 1 21/c 1'
_atom_sites_solution_hydrogens geom
_atom_sites_solution_primary direct
_atom_sites_solution_secondary difmap
_audit_creation_method SHELXL97
_cell_angle_alpha 90.00
_cell_angle_beta 132.426(14)
_cell_angle_gamma 90.00
_cell_formula_units_Z 8
_cell_length_a 12.751(4)
_cell_length_b 17.780(5)
_cell_length_c 17.516(4)
_cell_measurement_reflns_used 1233
_cell_measurement_temperature 295(2)
_cell_measurement_theta_max 18.26
_cell_measurement_theta_min 2.33
_cell_volume 2931.3(15)
_computing_cell_refinement '<i>SAINT</i> (Bruker, 2004)'
_computing_data_collection '<i>APEX2</i> (Bruker, 2004)'
_computing_data_reduction '<i>SAINT</i> (Bruker, 2004)'
_computing_molecular_graphics '<i>SHELXTL</i> (Sheldrick, 2008)'
_computing_publication_material '<i>SHELXTL</i> (Sheldrick, 2008)'
_computing_structure_refinement '<i>SHELXL97</i> (Sheldrick, 2008)'
_computing_structure_solution '<i>SHELXS97</i> (Sheldrick, 2008)'
_diffrn_ambient_temperature 295(2)
_diffrn_measured_fraction_theta_full 0.998
_diffrn_measured_fraction_theta_max 0.998
_diffrn_measurement_device_type 'Bruker APEXII area-detector diffractometer'
_diffrn_measurement_method '\f and \w scans'
_diffrn_radiation_monochromator graphite
_diffrn_radiation_source 'fine-focus sealed tube'
_diffrn_radiation_type MoK\a
_diffrn_radiation_wavelength 0.71073
_diffrn_reflns_av_R_equivalents 0.0674
_diffrn_reflns_av_sigmaI/netI 0.0885
_diffrn_reflns_limit_h_max 13
_diffrn_reflns_limit_h_min -15
_diffrn_reflns_limit_k_max 21
_diffrn_reflns_limit_k_min -19
_diffrn_reflns_limit_l_max 20
_diffrn_reflns_limit_l_min -19
_diffrn_reflns_number 14911
_diffrn_reflns_theta_full 25.20
_diffrn_reflns_theta_max 25.20
_diffrn_reflns_theta_min 1.95
_diffrn_standards_decay_% 0
_diffrn_standards_interval_count 0
_diffrn_standards_interval_time 0
_diffrn_standards_number 0
_exptl_absorpt_coefficient_mu 0.074
_exptl_absorpt_correction_T_max 0.989
_exptl_absorpt_correction_T_min 0.987
_exptl_absorpt_correction_type multi-scan
_exptl_absorpt_process_details '(<i>SADABS</i>; Bruker, 2004)'
_exptl_crystal_colour colourless
_exptl_crystal_density_diffrn 1.202
_exptl_crystal_density_method 'not measured'
_exptl_crystal_description block
_exptl_crystal_F_000 1136
_exptl_crystal_size_max 0.30
_exptl_crystal_size_mid 0.15
_exptl_crystal_size_min 0.15
_refine_diff_density_max 0.221
_refine_diff_density_min -0.211
_refine_ls_extinction_method none
_refine_ls_goodness_of_fit_ref 1.169
_refine_ls_hydrogen_treatment constr
_refine_ls_matrix_type full
_refine_ls_number_parameters 315
_refine_ls_number_reflns 5280
_refine_ls_number_restraints 0
_refine_ls_restrained_S_all 1.169
_refine_ls_R_factor_all 0.1749
_refine_ls_R_factor_gt 0.0690
_refine_ls_shift/su_max 0.000
_refine_ls_shift/su_mean 0.000
_refine_ls_structure_factor_coef Fsqd
_refine_ls_weighting_details 'calc w=1/[\s^2^(Fo^2^)+(0.045P)^2^+0.45P] where P=(Fo^2^+2Fc^2^)/3'
_refine_ls_weighting_scheme calc
_refine_ls_wR_factor_gt 0.1533
_refine_ls_wR_factor_ref 0.1858
_reflns_number_gt 2114
_reflns_number_total 5280
_reflns_threshold_expression I>2\s(I)
_cod_data_source_file rk2180.cif
_cod_data_source_block I
_cod_original_sg_symbol_H-M 'P 21/c'
_cod_database_code 2224745
_cod_database_fobs_code 2224745

loop_
_symmetry_equiv_pos_as_xyz
'x, y, z'
'-x, y+1/2, -z+1/2'
'-x, -y, -z'
'x, -y-1/2, z-1/2'

loop_
_atom_site_type_symbol
_atom_site_label
_atom_site_fract_x
_atom_site_fract_y
_atom_site_fract_z
_atom_site_U_iso_or_equiv
_atom_site_adp_type
_atom_site_calc_flag
_atom_site_refinement_flags
_atom_site_occupancy
_atom_site_disorder_assembly
_atom_site_disorder_group
N N1 0.6400(3) 0.92041(17) 0.1751(2) 0.0704(9) Uani d . 1 . .
H H1 0.6805 0.8939 0.1601 0.084 Uiso d R 1 . .
C C1 0.8237(5) 1.2230(2) 0.3116(3) 0.1063(16) Uani d . 1 . .
H H1A 0.8247 1.2483 0.2637 0.159 Uiso calc R 1 . .
H H1B 0.9177 1.2230 0.3790 0.159 Uiso calc R 1 . .
H H1C 0.7600 1.2485 0.3144 0.159 Uiso calc R 1 . .
C C2 0.7734(4) 1.14134(12) 0.2756(2) 0.0783(12) Uani d G 1 . .
C C3 0.8651(2) 1.08924(18) 0.28789(19) 0.0806(12) Uani d G 1 . .
H H3 0.9558 1.1038 0.3175 0.097 Uiso calc R 1 . .
C C4 0.8212(3) 1.01531(16) 0.2559(2) 0.0746(11) Uani d G 1 . .
H H4 0.8825 0.9804 0.2641 0.090 Uiso calc R 1 . .
C C5 0.6856(3) 0.99347(11) 0.2116(2) 0.0636(10) Uani d G 1 . .
C C6 0.5939(2) 1.04557(16) 0.19939(19) 0.0698(11) Uani d G 1 . .
C C7 0.6378(3) 1.11950(14) 0.2314(2) 0.0787(12) Uani d G 1 . .
H H7 0.5765 1.1544 0.2232 0.094 Uiso calc R 1 . .
O O1 0.3443(3) 1.07237(16) 0.0794(3) 0.1021(10) Uani d . 1 . .
C C8 0.4479(5) 1.0230(2) 0.1582(3) 0.0808(12) Uani d . 1 . .
H H8 0.4482 1.0236 0.2143 0.097 Uiso calc R 1 . .
C C9 0.4029(4) 0.9456(2) 0.1070(3) 0.0746(11) Uani d . 1 . .
H H9 0.3305 0.9255 0.1061 0.090 Uiso calc R 1 . .
C C10 0.3334(5) 0.9635(2) -0.0018(3) 0.0834(12) Uani d . 1 . .
H H10A 0.2570 0.9284 -0.0501 0.100 Uiso calc R 1 . .
H H10B 0.4017 0.9616 -0.0097 0.100 Uiso calc R 1 . .
C C11 0.2772(5) 1.0417(3) -0.0188(4) 0.1070(15) Uani d . 1 . .
H H11A 0.2980 1.0721 -0.0532 0.128 Uiso calc R 1 . .
H H11B 0.1750 1.0405 -0.0618 0.128 Uiso calc R 1 . .
C C12 0.5249(4) 0.8892(2) 0.1623(3) 0.0691(11) Uani d . 1 . .
H H12 0.5598 0.8810 0.2315 0.083 Uiso calc R 1 . .
C C13 0.4766(3) 0.81442(12) 0.10806(19) 0.0670(10) Uani d G 1 . .
C C14 0.4233(3) 0.76150(17) 0.13274(19) 0.0819(12) Uani d G 1 . .
H H14 0.4225 0.7717 0.1844 0.098 Uiso calc R 1 . .
C C15 0.3711(3) 0.69334(14) 0.0802(2) 0.0932(14) Uani d G 1 . .
H H15 0.3354 0.6579 0.0967 0.112 Uiso calc R 1 . .
C C16 0.3723(3) 0.67811(13) 0.0029(2) 0.0945(14) Uani d G 1 . .
H H16 0.3374 0.6325 -0.0322 0.113 Uiso calc R 1 . .
C C17 0.4257(3) 0.73103(17) -0.02174(18) 0.0928(14) Uani d G 1 . .
H H17 0.4265 0.7208 -0.0734 0.111 Uiso calc R 1 . .
C C18 0.4778(3) 0.79919(15) 0.0308(2) 0.0805(12) Uani d G 1 . .
H H18 0.5135 0.8346 0.0143 0.097 Uiso calc R 1 . .
O O2 0.8981(3) 0.82604(14) 0.2907(2) 0.0841(8) Uani d . 1 . .
N N2 0.7998(3) 0.68166(16) 0.3925(2) 0.0739(9) Uani d . 1 . .
H H2 0.7892 0.6442 0.4179 0.089 Uiso d R 1 . .
C C19 0.7740(5) 0.9864(2) 0.4799(4) 0.1011(15) Uani d . 1 . .
H H19A 0.7976 0.9903 0.5447 0.152 Uiso calc R 1 . .
H H19B 0.6787 1.0040 0.4252 0.152 Uiso calc R 1 . .
H H19C 0.8387 1.0164 0.4823 0.152 Uiso calc R 1 . .
C C20 0.7851(3) 0.90401(11) 0.46008(18) 0.0713(11) Uani d G 1 . .
C C21 0.7154(3) 0.84833(16) 0.46715(19) 0.0805(12) Uani d G 1 . .
H H21 0.6648 0.8609 0.4861 0.097 Uiso calc R 1 . .
C C22 0.7215(3) 0.77394(14) 0.4459(2) 0.0766(12) Uani d G 1 . .
H H22 0.6749 0.7367 0.4507 0.092 Uiso calc R 1 . .
C C23 0.7971(3) 0.75522(10) 0.41766(18) 0.0646(10) Uani d G 1 . .
C C24 0.8668(2) 0.81089(14) 0.41060(18) 0.0607(10) Uani d G 1 . .
C C25 0.8607(2) 0.88529(12) 0.43181(19) 0.0695(11) Uani d G 1 . .
H H25 0.9073 0.9225 0.4271 0.083 Uiso calc R 1 . .
C C26 0.9540(4) 0.7911(2) 0.3858(3) 0.0722(11) Uani d . 1 . .
H H26 1.0510 0.8094 0.4417 0.087 Uiso calc R 1 . .
C C27 0.9609(4) 0.7077(2) 0.3691(3) 0.0779(12) Uani d . 1 . .
H H27 1.0399 0.6837 0.4350 0.093 Uiso calc R 1 . .
C C28 0.9901(5) 0.7086(2) 0.2974(4) 0.1086(16) Uani d . 1 . .
H H28A 1.0894 0.6983 0.3359 0.130 Uiso calc R 1 . .
H H28B 0.9324 0.6713 0.2431 0.130 Uiso calc R 1 . .
C C29 0.9512(6) 0.7860(3) 0.2531(4) 0.1208(19) Uani d . 1 . .
H H29A 1.0341 0.8114 0.2733 0.145 Uiso calc R 1 . .
H H29B 0.8796 0.7836 0.1782 0.145 Uiso calc R 1 . .
C C30 0.8210(4) 0.67054(19) 0.3224(3) 0.0657(10) Uani d . 1 . .
H H30 0.7451 0.6977 0.2586 0.079 Uiso calc R 1 . .
C C31 0.8059(4) 0.58845(13) 0.2948(3) 0.0754(12) Uani d G 1 . .
C C32 0.6928(3) 0.56536(18) 0.1940(2) 0.1154(18) Uani d G 1 . .
H H32 0.6292 0.6007 0.1436 0.138 Uiso calc R 1 . .
C C33 0.6748(4) 0.4895(2) 0.1684(3) 0.140(2) Uani d G 1 . .
H H33 0.5992 0.4741 0.1009 0.168 Uiso calc R 1 . .
C C34 0.7699(5) 0.43679(13) 0.2437(4) 0.1257(19) Uani d G 1 . .
H H34 0.7579 0.3861 0.2266 0.151 Uiso calc R 1 . .
C C35 0.8830(4) 0.45988(17) 0.3446(3) 0.133(2) Uani d G 1 . .
H H35 0.9466 0.4246 0.3950 0.159 Uiso calc R 1 . .
C C36 0.9010(3) 0.5357(2) 0.3702(2) 0.1198(18) Uani d G 1 . .
H H36 0.9766 0.5511 0.4377 0.144 Uiso calc R 1 . .

loop_
_atom_site_aniso_label
_atom_site_aniso_U_11
_atom_site_aniso_U_22
_atom_site_aniso_U_33
_atom_site_aniso_U_12
_atom_site_aniso_U_13
_atom_site_aniso_U_23
C23 0.066(3) 0.060(3) 0.070(3) 0.000(2) 0.047(2) 0.002(2)
C24 0.058(3) 0.059(2) 0.063(2) -0.0010(19) 0.040(2) 0.0028(19)
C25 0.073(3) 0.066(3) 0.071(3) -0.006(2) 0.049(2) -0.002(2)
C20 0.075(3) 0.065(3) 0.065(3) -0.004(2) 0.044(2) -0.010(2)
C21 0.092(3) 0.085(3) 0.079(3) -0.002(2) 0.063(3) -0.010(2)
C22 0.085(3) 0.078(3) 0.088(3) -0.010(2) 0.066(3) -0.006(2)
C5 0.066(3) 0.063(3) 0.054(2) 0.005(2) 0.037(2) 0.004(2)
C6 0.075(3) 0.064(3) 0.065(3) -0.004(2) 0.045(3) -0.004(2)
C7 0.087(3) 0.073(3) 0.076(3) 0.000(2) 0.055(3) -0.007(2)
C2 0.107(4) 0.066(3) 0.064(3) -0.010(3) 0.058(3) 0.003(2)
C3 0.081(3) 0.086(3) 0.072(3) -0.007(3) 0.051(3) 0.011(2)
C4 0.071(3) 0.077(3) 0.078(3) 0.000(2) 0.051(3) 0.009(2)
C13 0.059(3) 0.072(3) 0.058(3) 0.004(2) 0.035(2) -0.006(2)
C14 0.088(3) 0.074(3) 0.084(3) -0.004(2) 0.058(3) -0.003(2)
C15 0.112(4) 0.070(3) 0.093(3) -0.009(3) 0.067(3) -0.004(3)
C16 0.099(4) 0.074(3) 0.088(4) -0.004(2) 0.054(3) -0.014(3)
C17 0.106(4) 0.086(3) 0.080(3) 0.001(3) 0.060(3) -0.015(3)
C18 0.097(3) 0.076(3) 0.077(3) -0.007(2) 0.062(3) -0.010(2)
C31 0.086(3) 0.065(3) 0.086(3) 0.011(2) 0.062(3) 0.004(2)
C36 0.127(4) 0.068(3) 0.105(4) 0.022(3) 0.054(4) 0.006(3)
C35 0.156(5) 0.082(4) 0.130(5) 0.027(3) 0.084(5) 0.011(3)
C34 0.161(6) 0.071(3) 0.148(5) 0.016(4) 0.105(5) -0.012(4)
C33 0.163(6) 0.091(4) 0.111(5) 0.001(4) 0.070(4) -0.029(4)
C32 0.131(5) 0.085(4) 0.090(4) 0.021(3) 0.058(4) -0.012(3)
O1 0.100(2) 0.084(2) 0.111(3) 0.0195(18) 0.067(2) -0.007(2)
N1 0.078(2) 0.068(2) 0.080(2) -0.0036(17) 0.060(2) -0.0116(17)
C1 0.131(4) 0.080(3) 0.096(4) -0.023(3) 0.072(3) -0.002(3)
C8 0.090(4) 0.074(3) 0.076(3) 0.002(3) 0.055(3) -0.001(3)
C9 0.081(3) 0.076(3) 0.079(3) -0.003(2) 0.059(3) -0.003(2)
C10 0.105(3) 0.068(3) 0.082(3) 0.010(2) 0.065(3) 0.001(2)
C11 0.119(4) 0.093(4) 0.100(4) 0.006(3) 0.070(4) 0.002(3)
C12 0.072(3) 0.066(3) 0.069(3) 0.001(2) 0.047(2) -0.002(2)
O2 0.101(2) 0.0803(19) 0.106(2) 0.0212(15) 0.084(2) 0.0236(17)
N2 0.099(3) 0.058(2) 0.089(2) -0.0049(17) 0.074(2) -0.0011(18)
C19 0.124(4) 0.081(3) 0.111(4) 0.007(3) 0.085(3) -0.010(3)
C26 0.069(3) 0.067(3) 0.086(3) 0.002(2) 0.054(3) 0.005(2)
C27 0.073(3) 0.075(3) 0.088(3) 0.012(2) 0.056(3) 0.012(2)
C28 0.135(4) 0.091(4) 0.162(5) 0.015(3) 0.126(4) 0.006(3)
C29 0.169(5) 0.113(4) 0.159(5) 0.049(4) 0.142(5) 0.037(4)
C30 0.069(3) 0.061(2) 0.070(3) 0.007(2) 0.048(2) 0.000(2)

loop_
_atom_type_symbol
_atom_type_description
_atom_type_scat_dispersion_real
_atom_type_scat_dispersion_imag
_atom_type_scat_source
C C 0.0033 0.0016 'International Tables Vol C Tables 4.2.6.8 and 6.1.1.4'
H H 0.0000 0.0000 'International Tables Vol C Tables 4.2.6.8 and 6.1.1.4'
N N 0.0061 0.0033 'International Tables Vol C Tables 4.2.6.8 and 6.1.1.4'
O O 0.0106 0.0060 'International Tables Vol C Tables 4.2.6.8 and 6.1.1.4'

loop_
_geom_angle_atom_site_label_1
_geom_angle_atom_site_label_2
_geom_angle_atom_site_label_3
_geom_angle_site_symmetry_1
_geom_angle_site_symmetry_3
_geom_angle
_geom_angle_publ_flag
N2 C23 C24 . . 119.3(2) ?
N2 C23 C22 . . 120.7(2) ?
C24 C23 C22 . . 120.0 ?
C25 C24 C23 . . 120.0 ?
C25 C24 C26 . . 119.5(2) ?
C23 C24 C26 . . 120.5(2) ?
C24 C25 C20 . . 120.0 ?
C24 C25 H25 . . 120.0 ?
C20 C25 H25 . . 120.0 ?
C21 C20 C25 . . 120.0 ?
C21 C20 C19 . . 119.9(2) ?
C25 C20 C19 . . 120.1(2) ?
C20 C21 C22 . . 120.0 ?
C20 C21 H21 . . 120.0 ?
C22 C21 H21 . . 120.0 ?
C21 C22 C23 . . 120.0 ?
C21 C22 H22 . . 120.0 ?
C23 C22 H22 . . 120.0 ?
C6 C5 C4 . . 120.0 ?
C6 C5 N1 . . 120.3(2) ?
C4 C5 N1 . . 119.6(2) ?
C5 C6 C7 . . 120.0 ?
C5 C6 C8 . . 121.8(2) ?
C7 C6 C8 . . 118.0(2) ?
C2 C7 C6 . . 120.0 ?
C2 C7 H7 . . 120.0 ?
C6 C7 H7 . . 120.0 ?
C7 C2 C3 . . 120.0 ?
C7 C2 C1 . . 120.6(3) ?
C3 C2 C1 . . 119.4(3) ?
C4 C3 C2 . . 120.0 ?
C4 C3 H3 . . 120.0 ?
C2 C3 H3 . . 120.0 ?
C3 C4 C5 . . 120.0 ?
C3 C4 H4 . . 120.0 ?
C5 C4 H4 . . 120.0 ?
C14 C13 C18 . . 120.0 ?
C14 C13 C12 . . 118.6(2) ?
C18 C13 C12 . . 121.3(2) ?
C15 C14 C13 . . 120.0 ?
C15 C14 H14 . . 120.0 ?
C13 C14 H14 . . 120.0 ?
C14 C15 C16 . . 120.0 ?
C14 C15 H15 . . 120.0 ?
C16 C15 H15 . . 120.0 ?
C17 C16 C15 . . 120.0 ?
C17 C16 H16 . . 120.0 ?
C15 C16 H16 . . 120.0 ?
C16 C17 C18 . . 120.0 ?
C16 C17 H17 . . 120.0 ?
C18 C17 H17 . . 120.0 ?
C17 C18 C13 . . 120.0 ?
C17 C18 H18 . . 120.0 ?
C13 C18 H18 . . 120.0 ?
C36 C31 C32 . . 120.0 ?
C36 C31 C30 . . 120.5(3) ?
C32 C31 C30 . . 119.5(3) ?
C31 C36 C35 . . 120.0 ?
C31 C36 H36 . . 120.0 ?
C35 C36 H36 . . 120.0 ?
C34 C35 C36 . . 120.0 ?
C34 C35 H35 . . 120.0 ?
C36 C35 H35 . . 120.0 ?
C35 C34 C33 . . 120.0 ?
C35 C34 H34 . . 120.0 ?
C33 C34 H34 . . 120.0 ?
C32 C33 C34 . . 120.0 ?
C32 C33 H33 . . 120.0 ?
C34 C33 H33 . . 120.0 ?
C33 C32 C31 . . 120.0 ?
C33 C32 H32 . . 120.0 ?
C31 C32 H32 . . 120.0 ?
C8 O1 C11 . . 110.5(3) ?
C5 N1 C12 . . 119.9(3) ?
C5 N1 H1 . . 120.1 ?
C12 N1 H1 . . 120.1 ?
C2 C1 H1A . . 109.5 ?
C2 C1 H1B . . 109.5 ?
H1A C1 H1B . . 109.5 ?
C2 C1 H1C . . 109.5 ?
H1A C1 H1C . . 109.5 ?
H1B C1 H1C . . 109.5 ?
O1 C8 C9 . . 104.8(3) ?
O1 C8 C6 . . 109.8(3) ?
C9 C8 C6 . . 111.7(3) ?
O1 C8 H8 . . 110.1 ?
C9 C8 H8 . . 110.1 ?
C6 C8 H8 . . 110.1 ?
C10 C9 C8 . . 102.8(3) ?
C10 C9 C12 . . 114.9(3) ?
C8 C9 C12 . . 113.6(3) ?
C10 C9 H9 . . 108.4 ?
C8 C9 H9 . . 108.4 ?
C12 C9 H9 . . 108.4 ?
C9 C10 C11 . . 104.0(3) ?
C9 C10 H10A . . 111.0 ?
C11 C10 H10A . . 111.0 ?
C9 C10 H10B . . 111.0 ?
C11 C10 H10B . . 111.0 ?
H10A C10 H10B . . 109.0 ?
O1 C11 C10 . . 107.5(4) ?
O1 C11 H11A . . 110.2 ?
C10 C11 H11A . . 110.2 ?
O1 C11 H11B . . 110.2 ?
C10 C11 H11B . . 110.2 ?
H11A C11 H11B . . 108.5 ?
N1 C12 C13 . . 112.3(3) ?
N1 C12 C9 . . 109.9(3) ?
C13 C12 C9 . . 111.9(3) ?
N1 C12 H12 . . 107.5 ?
C13 C12 H12 . . 107.5 ?
C9 C12 H12 . . 107.5 ?
C29 O2 C26 . . 107.6(3) ?
C23 N2 C30 . . 117.3(3) ?
C23 N2 H2 . . 121.3 ?
C30 N2 H2 . . 121.3 ?
C20 C19 H19A . . 109.5 ?
C20 C19 H19B . . 109.5 ?
H19A C19 H19B . . 109.5 ?
C20 C19 H19C . . 109.5 ?
H19A C19 H19C . . 109.5 ?
H19B C19 H19C . . 109.5 ?
O2 C26 C24 . . 110.7(3) ?
O2 C26 C27 . . 104.3(3) ?
C24 C26 C27 . . 116.0(3) ?
O2 C26 H26 . . 108.6 ?
C24 C26 H26 . . 108.6 ?
C27 C26 H26 . . 108.6 ?
C30 C27 C26 . . 109.1(3) ?
C30 C27 C28 . . 114.1(4) ?
C26 C27 C28 . . 102.9(3) ?
C30 C27 H27 . . 110.2 ?
C26 C27 H27 . . 110.2 ?
C28 C27 H27 . . 110.2 ?
C29 C28 C27 . . 104.9(3) ?
C29 C28 H28A . . 110.8 ?
C27 C28 H28A . . 110.8 ?
C29 C28 H28B . . 110.8 ?
C27 C28 H28B . . 110.8 ?
H28A C28 H28B . . 108.8 ?
O2 C29 C28 . . 108.5(4) ?
O2 C29 H29A . . 110.0 ?
C28 C29 H29A . . 110.0 ?
O2 C29 H29B . . 110.0 ?
C28 C29 H29B . . 110.0 ?
H29A C29 H29B . . 108.4 ?
N2 C30 C31 . . 110.4(3) ?
N2 C30 C27 . . 108.0(3) ?
C31 C30 C27 . . 116.2(3) ?
N2 C30 H30 . . 107.3 ?
C31 C30 H30 . . 107.3 ?
C27 C30 H30 . . 107.3 ?

loop_
_geom_bond_atom_site_label_1
_geom_bond_atom_site_label_2
_geom_bond_site_symmetry_2
_geom_bond_distance
_geom_bond_publ_flag
C23 N2 . 1.388(3) ?
C23 C24 . 1.3900 ?
C23 C22 . 1.3900 ?
C24 C25 . 1.3900 ?
C24 C26 . 1.484(4) ?
C25 C20 . 1.3900 ?
C25 H25 . 0.9300 ?
C20 C21 . 1.3900 ?
C20 C19 . 1.534(4) ?
C21 C22 . 1.3900 ?
C21 H21 . 0.9300 ?
C22 H22 . 0.9300 ?
C5 C6 . 1.3900 ?
C5 C4 . 1.3900 ?
C5 N1 . 1.391(3) ?
C6 C7 . 1.3900 ?
C6 C8 . 1.528(5) ?
C7 C2 . 1.3900 ?
C7 H7 . 0.9300 ?
C2 C3 . 1.3900 ?
C2 C1 . 1.539(4) ?
C3 C4 . 1.3900 ?
C3 H3 . 0.9300 ?
C4 H4 . 0.9300 ?
C13 C14 . 1.3900 ?
C13 C18 . 1.3900 ?
C13 C12 . 1.504(4) ?
C14 C15 . 1.3900 ?
C14 H14 . 0.9300 ?
C15 C16 . 1.3900 ?
C15 H15 . 0.9300 ?
C16 C17 . 1.3900 ?
C16 H16 . 0.9300 ?
C17 C18 . 1.3900 ?
C17 H17 . 0.9300 ?
C18 H18 . 0.9300 ?
C31 C36 . 1.3900 ?
C31 C32 . 1.3900 ?
C31 C30 . 1.508(4) ?
C36 C35 . 1.3900 ?
C36 H36 . 0.9300 ?
C35 C34 . 1.3900 ?
C35 H35 . 0.9300 ?
C34 C33 . 1.3900 ?
C34 H34 . 0.9300 ?
C33 C32 . 1.3900 ?
C33 H33 . 0.9300 ?
C32 H32 . 0.9300 ?
O1 C8 . 1.400(4) ?
O1 C11 . 1.415(5) ?
N1 C12 . 1.438(4) ?
N1 H1 . 0.8600 ?
C1 H1A . 0.9600 ?
C1 H1B . 0.9600 ?
C1 H1C . 0.9600 ?
C8 C9 . 1.526(5) ?
C8 H8 . 0.9800 ?
C9 C10 . 1.497(5) ?
C9 C12 . 1.527(5) ?
C9 H9 . 0.9800 ?
C10 C11 . 1.500(5) ?
C10 H10A . 0.9700 ?
C10 H10B . 0.9700 ?
C11 H11A . 0.9700 ?
C11 H11B . 0.9700 ?
C12 H12 . 0.9800 ?
O2 C29 . 1.415(9) ?
O2 C26 . 1.438(4) ?
N2 C30 . 1.438(4) ?
N2 H2 . 0.8599 ?
C19 H19A . 0.9600 ?
C19 H19B . 0.9600 ?
C19 H19C . 0.9600 ?
C26 C27 . 1.525(5) ?
C26 H26 . 0.9800 ?
C27 C30 . 1.522(5) ?
C27 C28 . 1.532(5) ?
C27 H27 . 0.9800 ?
C28 C29 . 1.491(5) ?
C28 H28A . 0.9700 ?
C28 H28B . 0.9700 ?
C29 H29A . 0.9700 ?
C29 H29B . 0.9700 ?
C30 H30 . 0.9800 ?

loop_
_geom_hbond_atom_site_label_D
_geom_hbond_atom_site_label_H
_geom_hbond_atom_site_label_A
_geom_hbond_site_symmetry_A
_geom_hbond_distance_DH
_geom_hbond_distance_HA
_geom_hbond_distance_DA
_geom_hbond_angle_DHA
N1 H1 O2 . 0.86 2.41 2.959(4) 121.9
N2 H2 O1 2_645 0.86 2.15 2.934(4) 150.7

loop_
_geom_torsion_atom_site_label_1
_geom_torsion_atom_site_label_2
_geom_torsion_atom_site_label_3
_geom_torsion_atom_site_label_4
_geom_torsion_site_symmetry_1
_geom_torsion_site_symmetry_2
_geom_torsion_site_symmetry_3
_geom_torsion_site_symmetry_4
_geom_torsion
_geom_torsion_publ_flag
N2 C23 C24 C25 . . . . 177.6(2) ?
C22 C23 C24 C25 . . . . 0.0 ?
N2 C23 C24 C26 . . . . -5.5(3) ?
C22 C23 C24 C26 . . . . 176.8(3) ?
C23 C24 C25 C20 . . . . 0.0 ?
C26 C24 C25 C20 . . . . -176.9(3) ?
C24 C25 C20 C21 . . . . 0.0 ?
C24 C25 C20 C19 . . . . -177.9(3) ?
C25 C20 C21 C22 . . . . 0.0 ?
C19 C20 C21 C22 . . . . 177.9(3) ?
C20 C21 C22 C23 . . . . 0.0 ?
N2 C23 C22 C21 . . . . -177.6(2) ?
C24 C23 C22 C21 . . . . 0.0 ?
C4 C5 C6 C7 . . . . 0.0 ?
N1 C5 C6 C7 . . . . -176.7(3) ?
C4 C5 C6 C8 . . . . -175.7(3) ?
N1 C5 C6 C8 . . . . 7.6(3) ?
C5 C6 C7 C2 . . . . 0.0 ?
C8 C6 C7 C2 . . . . 175.8(3) ?
C6 C7 C2 C3 . . . . 0.0 ?
C6 C7 C2 C1 . . . . -179.9(3) ?
C7 C2 C3 C4 . . . . 0.0 ?
C1 C2 C3 C4 . . . . 179.9(3) ?
C2 C3 C4 C5 . . . . 0.0 ?
C6 C5 C4 C3 . . . . 0.0 ?
N1 C5 C4 C3 . . . . 176.8(3) ?
C18 C13 C14 C15 . . . . 0.0 ?
C12 C13 C14 C15 . . . . 176.7(3) ?
C13 C14 C15 C16 . . . . 0.0 ?
C14 C15 C16 C17 . . . . 0.0 ?
C15 C16 C17 C18 . . . . 0.0 ?
C16 C17 C18 C13 . . . . 0.0 ?
C14 C13 C18 C17 . . . . 0.0 ?
C12 C13 C18 C17 . . . . -176.6(3) ?
C32 C31 C36 C35 . . . . 0.0 ?
C30 C31 C36 C35 . . . . 177.7(3) ?
C31 C36 C35 C34 . . . . 0.0 ?
C36 C35 C34 C33 . . . . 0.0 ?
C35 C34 C33 C32 . . . . 0.0 ?
C34 C33 C32 C31 . . . . 0.0 ?
C36 C31 C32 C33 . . . . 0.0 ?
C30 C31 C32 C33 . . . . -177.7(3) ?
C6 C5 N1 C12 . . . . -24.4(4) ?
C4 C5 N1 C12 . . . . 158.8(3) ?
C11 O1 C8 C9 . . . . -23.5(5) ?
C11 O1 C8 C6 . . . . 96.6(4) ?
C5 C6 C8 O1 . . . . -131.3(3) ?
C7 C6 C8 O1 . . . . 53.0(4) ?
C5 C6 C8 C9 . . . . -15.4(4) ?
C7 C6 C8 C9 . . . . 168.8(3) ?
O1 C8 C9 C10 . . . . 32.1(4) ?
C6 C8 C9 C10 . . . . -86.8(4) ?
O1 C8 C9 C12 . . . . 157.0(3) ?
C6 C8 C9 C12 . . . . 38.1(4) ?
C8 C9 C10 C11 . . . . -28.3(4) ?
C12 C9 C10 C11 . . . . -152.3(4) ?
C8 O1 C11 C10 . . . . 5.3(5) ?
C9 C10 C11 O1 . . . . 15.4(5) ?
C5 N1 C12 C13 . . . . 171.8(3) ?
C5 N1 C12 C9 . . . . 46.5(4) ?
C14 C13 C12 N1 . . . . 148.6(2) ?
C18 C13 C12 N1 . . . . -34.7(4) ?
C14 C13 C12 C9 . . . . -87.2(3) ?
C18 C13 C12 C9 . . . . 89.4(3) ?
C10 C9 C12 N1 . . . . 64.8(4) ?
C8 C9 C12 N1 . . . . -53.2(4) ?
C10 C9 C12 C13 . . . . -60.6(4) ?
C8 C9 C12 C13 . . . . -178.7(3) ?
C24 C23 N2 C30 . . . . -25.0(4) ?
C22 C23 N2 C30 . . . . 152.6(2) ?
C29 O2 C26 C24 . . . . -160.0(3) ?
C29 O2 C26 C27 . . . . -34.6(4) ?
C25 C24 C26 O2 . . . . -64.7(3) ?
C23 C24 C26 O2 . . . . 118.5(3) ?
C25 C24 C26 C27 . . . . 176.9(3) ?
C23 C24 C26 C27 . . . . 0.1(4) ?
O2 C26 C27 C30 . . . . -89.9(4) ?
C24 C26 C27 C30 . . . . 32.0(5) ?
O2 C26 C27 C28 . . . . 31.6(4) ?
C24 C26 C27 C28 . . . . 153.5(4) ?
C30 C27 C28 C29 . . . . 100.3(4) ?
C26 C27 C28 C29 . . . . -17.7(5) ?
C26 O2 C29 C28 . . . . 23.5(5) ?
C27 C28 C29 O2 . . . . -2.5(6) ?
C23 N2 C30 C31 . . . . -174.1(3) ?
C23 N2 C30 C27 . . . . 57.8(4) ?
C36 C31 C30 N2 . . . . -64.4(3) ?
C32 C31 C30 N2 . . . . 113.3(3) ?
C36 C31 C30 C27 . . . . 59.0(4) ?
C32 C31 C30 C27 . . . . -123.2(3) ?
C26 C27 C30 N2 . . . . -58.8(4) ?
C28 C27 C30 N2 . . . . -173.2(3) ?
C26 C27 C30 C31 . . . . 176.5(3) ?
C28 C27 C30 C31 . . . . 62.1(4) ?
